data_7031524
loop_
_publ_author_name
'Winkel, Russell W.'
'Dubinina, Galyna G.'
'Abboud, Khalil A.'
'Schanze, Kirk S.'

_publ_section_title
;
 Photophysical properties of trans-platinum acetylide complexes featuring
 N-heterocyclic carbene ligands.
;
_journal_issue 47
_journal_name_full 'Dalton transactions (Cambridge, England : 2003)'
_journal_page_first 17712
_journal_page_last 17720
_journal_paper_doi 10.1039/c4dt01520g
_journal_volume 43
_journal_year 2014
_chemical_formula_moiety 'C92 H100 N6 Pt, 2(C1 H2 Cl2)'
_chemical_formula_sum 'C94 H104 Cl4 N6 Pt'
_chemical_formula_weight 1654.72
_chemical_name_systematic
; 
 ? 
;
_space_group_IT_number 2
_symmetry_cell_setting triclinic
_symmetry_space_group_name_Hall '-P 1'
_symmetry_space_group_name_H-M 'P -1'
_atom_sites_solution_hydrogens geom
_atom_sites_solution_primary direct
_atom_sites_solution_secondary difmap
_audit_creation_method SHELXL-97
_audit_update_record
;
2012-03-28 # Formatted by publCIF
;
_cell_angle_alpha 105.207(1)
_cell_angle_beta 93.171(1)
_cell_angle_gamma 93.064(1)
_cell_formula_units_Z 1
_cell_length_a 9.9529(2)
_cell_length_b 13.1998(2)
_cell_length_c 15.8601(3)
_cell_measurement_reflns_used 9986
_cell_measurement_temperature 100(2)
_cell_measurement_theta_max 27.87
_cell_measurement_theta_min 2.34
_cell_volume 2002.60(6)
_computing_cell_refinement 'Bruker APEX2'
_computing_data_collection 'Bruker APEX2 (Bruker, 2008)'
_computing_data_reduction 'Bruker SAINT (Bruker, 2008)'
_computing_molecular_graphics 'Bruker SHELXTL'
_computing_publication_material 'Bruker SHELXTL'
_computing_structure_refinement 'Bruker SHELXTL'
_computing_structure_solution 'Bruker SHELXTL (Bruker, 2008)'
_diffrn_ambient_temperature 100(2)
_diffrn_measured_fraction_theta_full 0.999
_diffrn_measured_fraction_theta_max 0.999
_diffrn_measurement_device_type 'Bruker APEX-II CCD'
_diffrn_measurement_method 'phi and omega scans'
_diffrn_radiation_monochromator graphite
_diffrn_radiation_source 'fine-focus sealed tube'
_diffrn_radiation_type MoK\a
_diffrn_radiation_wavelength 0.71073
_diffrn_reflns_av_R_equivalents 0.0292
_diffrn_reflns_av_sigmaI/netI 0.0264
_diffrn_reflns_limit_h_max 12
_diffrn_reflns_limit_h_min -12
_diffrn_reflns_limit_k_max 17
_diffrn_reflns_limit_k_min -17
_diffrn_reflns_limit_l_max 20
_diffrn_reflns_limit_l_min -20
_diffrn_reflns_number 35226
_diffrn_reflns_theta_full 27.50
_diffrn_reflns_theta_max 27.50
_diffrn_reflns_theta_min 1.79
_diffrn_standards_decay_% <1
_diffrn_standards_interval_count 0
_diffrn_standards_interval_time 0
_diffrn_standards_number 0
_exptl_absorpt_coefficient_mu 1.936
_exptl_absorpt_correction_T_max 0.8605
_exptl_absorpt_correction_T_min 0.7219
_exptl_absorpt_correction_type numerical
_exptl_absorpt_process_details 'based on measured indexed crystal faces, Bruker SHELXTL  v6.14 (Bruker 2008)'
_exptl_crystal_colour colourless
_exptl_crystal_density_diffrn 1.372
_exptl_crystal_density_method 'not measured'
_exptl_crystal_description irregular
_exptl_crystal_F_000 856
_exptl_crystal_size_max 0.18
_exptl_crystal_size_mid 0.14
_exptl_crystal_size_min 0.08
_refine_diff_density_max 1.151
_refine_diff_density_min -1.116
_refine_diff_density_rms 0.078
_refine_ls_extinction_method none
_refine_ls_goodness_of_fit_ref 1.040
_refine_ls_hydrogen_treatment constr
_refine_ls_matrix_type full
_refine_ls_number_parameters 474
_refine_ls_number_reflns 9171
_refine_ls_number_restraints 0
_refine_ls_restrained_S_all 1.040
_refine_ls_R_factor_all 0.0256
_refine_ls_R_factor_gt 0.0253
_refine_ls_shift/su_max 0.001
_refine_ls_shift/su_mean 0.000
_refine_ls_structure_factor_coef Fsqd
_refine_ls_weighting_details 'calc w=1/[\s^2^(Fo^2^)+(0.0402P)^2^+0.9043P] where P=(Fo^2^+2Fc^2^)/3'
_refine_ls_weighting_scheme calc
_refine_ls_wR_factor_gt 0.0633
_refine_ls_wR_factor_ref 0.0636
_reflns_number_gt 9118
_reflns_number_total 9171
_reflns_threshold_expression I>2\s(I)
_cod_data_source_file c4dt01520g2.cif
_cod_data_source_block dubi1_(ICy)2Pt(DPAF)2_2c
_cod_depositor_comments
;
The following automatic conversions were performed:

'_symmetry_cell_setting' value 'Triclinic' changed to 'triclinic'
according to
/usr/data/users/saulius/crontab/automatic-downloads/rss-feeds/RSC/lib/dictionaries/cif_core.dic
dictionary named 'cif_core.dic' version 2.4.2 from 2011-04-26.

Automatic conversion script
Id: cif_fix_values 2281 2013-09-26 08:29:07Z andrius 

 Adding full bibliography for 7031521--7031524.cif.
;
_cod_original_sg_symbol_H-M P-1
_cod_database_code 7031524

loop_
_symmetry_equiv_pos_as_xyz
'x, y, z'
'-x, -y, -z'

loop_
_atom_site_label
_atom_site_type_symbol
_atom_site_fract_x
_atom_site_fract_y
_atom_site_fract_z
_atom_site_U_iso_or_equiv
_atom_site_adp_type
_atom_site_occupancy
_atom_site_symmetry_multiplicity
_atom_site_calc_flag
_atom_site_refinement_flags
_atom_site_disorder_assembly
_atom_site_disorder_group
Pt1 Pt 0.0000 0.0000 0.0000 0.01787(4) Uani 1 2 d S . .
N1 N -0.08566(18) -0.01362(13) 0.17904(12) 0.0212(3) Uani 1 1 d . . .
N2 N -0.14667(18) 0.12860(14) 0.15160(13) 0.0239(4) Uani 1 1 d . . .
N3 N 0.6816(2) 0.83868(19) 0.44144(16) 0.0440(6) Uani 1 1 d . . .
C1 C -0.0811(2) 0.04081(15) 0.11780(14) 0.0209(4) Uani 1 1 d . . .
C2 C -0.1544(2) 0.03829(17) 0.24953(16) 0.0258(4) Uani 1 1 d . . .
H2A H -0.1712 0.0155 0.3003 0.031 Uiso 1 1 calc R . .
C3 C -0.1927(2) 0.12711(18) 0.23191(16) 0.0282(5) Uani 1 1 d . . .
H3A H -0.2422 0.1792 0.2679 0.034 Uiso 1 1 calc R . .
C4 C -0.1595(2) 0.21502(17) 0.10997(17) 0.0287(5) Uani 1 1 d . . .
H4A H -0.1189 0.1937 0.0522 0.034 Uiso 1 1 calc R . .
C5 C -0.0801(2) 0.31506(17) 0.16438(19) 0.0320(5) Uani 1 1 d . . .
H5A H 0.0150 0.3002 0.1748 0.038 Uiso 1 1 calc R . .
H5B H -0.1186 0.3392 0.2219 0.038 Uiso 1 1 calc R . .
C6 C -0.0858(3) 0.4013(2) 0.1162(2) 0.0418(7) Uani 1 1 d . . .
H6A H -0.0403 0.3795 0.0610 0.050 Uiso 1 1 calc R . .
H6B H -0.0376 0.4668 0.1530 0.050 Uiso 1 1 calc R . .
C7 C -0.2329(3) 0.4220(2) 0.0955(2) 0.0474(7) Uani 1 1 d . . .
H7A H -0.2753 0.4514 0.1509 0.057 Uiso 1 1 calc R . .
H7B H -0.2347 0.4747 0.0611 0.057 Uiso 1 1 calc R . .
C8 C -0.3137(3) 0.3210(2) 0.0438(2) 0.0489(8) Uani 1 1 d . . .
H8A H -0.2776 0.2960 -0.0144 0.059 Uiso 1 1 calc R . .
H8B H -0.4090 0.3360 0.0345 0.059 Uiso 1 1 calc R . .
C9 C -0.3071(2) 0.2347(2) 0.0918(2) 0.0401(6) Uani 1 1 d . . .
H9A H -0.3559 0.1691 0.0555 0.048 Uiso 1 1 calc R . .
H9B H -0.3508 0.2566 0.1477 0.048 Uiso 1 1 calc R . .
C10 C -0.0202(2) -0.11204(16) 0.17210(14) 0.0225(4) Uani 1 1 d . . .
H10A H 0.0153 -0.1337 0.1127 0.027 Uiso 1 1 calc R . .
C11 C 0.0990(3) -0.0973(2) 0.23986(19) 0.0362(6) Uani 1 1 d . . .
H11A H 0.0670 -0.0753 0.2995 0.043 Uiso 1 1 calc R . .
H11B H 0.1642 -0.0413 0.2329 0.043 Uiso 1 1 calc R . .
C12 C 0.1689(3) -0.2004(2) 0.2286(2) 0.0466(7) Uani 1 1 d . . .
H12A H 0.2109 -0.2173 0.1719 0.056 Uiso 1 1 calc R . .
H12B H 0.2414 -0.1911 0.2759 0.056 Uiso 1 1 calc R . .
C13 C 0.0709(4) -0.2907(2) 0.2312(2) 0.0515(8) Uani 1 1 d . . .
H13A H 0.0408 -0.2793 0.2913 0.062 Uiso 1 1 calc R . .
H13B H 0.1176 -0.3568 0.2173 0.062 Uiso 1 1 calc R . .
C14 C -0.0515(4) -0.3022(2) 0.1672(2) 0.0519(8) Uani 1 1 d . . .
H14A H -0.1165 -0.3576 0.1755 0.062 Uiso 1 1 calc R . .
H14B H -0.0232 -0.3246 0.1066 0.062 Uiso 1 1 calc R . .
C15 C -0.1206(3) -0.19924(18) 0.17977(19) 0.0358(6) Uani 1 1 d . . .
H15A H -0.1965 -0.2082 0.1348 0.043 Uiso 1 1 calc R . .
H15B H -0.1573 -0.1802 0.2382 0.043 Uiso 1 1 calc R . .
C16 C 0.1370(2) 0.12570(16) 0.04086(14) 0.0222(4) Uani 1 1 d . . .
C17 C 0.2074(2) 0.20352(18) 0.06543(14) 0.0235(4) Uani 1 1 d . . .
C18 C 0.2822(2) 0.30418(17) 0.10297(14) 0.0230(4) Uani 1 1 d . . .
C19 C 0.3238(2) 0.33508(18) 0.19301(14) 0.0242(4) Uani 1 1 d . . .
H19A H 0.3084 0.2880 0.2282 0.029 Uiso 1 1 calc R . .
C20 C 0.3870(2) 0.43392(18) 0.23024(14) 0.0240(4) Uani 1 1 d . A .
C21 C 0.4332(2) 0.48399(19) 0.32639(15) 0.0288(5) Uani 1 1 d . . .
C22 C 0.4869(2) 0.5924(2) 0.32247(16) 0.0312(5) Uani 1 1 d . A .
C23 C 0.5482(2) 0.6727(2) 0.39067(17) 0.0372(6) Uani 1 1 d . . .
H23A H 0.5534 0.6656 0.4488 0.045 Uiso 1 1 calc R A .
C24 C 0.6026(2) 0.7643(2) 0.37283(18) 0.0400(7) Uani 1 1 d . A .
C25 C 0.5839(3) 0.7776(2) 0.28867(19) 0.0397(6) Uani 1 1 d . . .
H25A H 0.6156 0.8419 0.2778 0.048 Uiso 1 1 calc R A .
C26 C 0.5193(2) 0.69781(19) 0.22005(17) 0.0325(5) Uani 1 1 d . A .
H26A H 0.5066 0.7074 0.1629 0.039 Uiso 1 1 calc R . .
C27 C 0.4737(2) 0.60390(18) 0.23707(15) 0.0282(5) Uani 1 1 d . . .
C28 C 0.4101(2) 0.50447(17) 0.17947(14) 0.0241(4) Uani 1 1 d . A .
C29 C 0.3723(2) 0.47486(18) 0.09022(15) 0.0275(5) Uani 1 1 d . . .
H29A H 0.3894 0.5221 0.0554 0.033 Uiso 1 1 calc R A .
C30 C 0.3092(2) 0.37567(18) 0.05244(14) 0.0268(5) Uani 1 1 d . A .
H30A H 0.2837 0.3554 -0.0086 0.032 Uiso 1 1 calc R . .
C31 C 0.3158(3) 0.4888(2) 0.38570(16) 0.0382(6) Uani 1 1 d . A .
H31A H 0.2871 0.4163 0.3869 0.046 Uiso 1 1 calc R . .
H31B H 0.3486 0.5282 0.4461 0.046 Uiso 1 1 calc R . .
C32 C 0.1952(3) 0.5395(2) 0.3583(2) 0.0489(7) Uani 1 1 d . . .
H32A H 0.1249 0.5391 0.3991 0.073 Uiso 1 1 calc R A .
H32B H 0.1604 0.5002 0.2991 0.073 Uiso 1 1 calc R . .
H32C H 0.2216 0.6123 0.3588 0.073 Uiso 1 1 calc R . .
C33 C 0.5288(5) 0.4133(4) 0.3672(3) 0.0288(10) Uiso 0.575(7) 1 d P A 1
H33A H 0.5404 0.4428 0.4316 0.035 Uiso 0.575(7) 1 calc PR A 1
H33B H 0.4855 0.3412 0.3551 0.035 Uiso 0.575(7) 1 calc PR A 1
C34 C 0.6658(5) 0.4083(4) 0.3301(3) 0.0369(12) Uiso 0.575(7) 1 d P A 1
H34A H 0.7215 0.3643 0.3568 0.055 Uiso 0.575(7) 1 calc PR A 1
H34B H 0.7097 0.4794 0.3430 0.055 Uiso 0.575(7) 1 calc PR A 1
H34C H 0.6549 0.3778 0.2665 0.055 Uiso 0.575(7) 1 calc PR A 1
C33' C 0.5720(6) 0.4429(4) 0.3479(4) 0.0252(13) Uiso 0.425(7) 1 d P A 2
H33C H 0.6324 0.4441 0.3005 0.030 Uiso 0.425(7) 1 calc PR A 2
H33D H 0.6151 0.4894 0.4032 0.030 Uiso 0.425(7) 1 calc PR A 2
C34' C 0.5524(6) 0.3331(4) 0.3565(4) 0.0288(14) Uiso 0.425(7) 1 d P A 2
H34D H 0.6399 0.3081 0.3698 0.043 Uiso 0.425(7) 1 calc PR A 2
H34E H 0.5106 0.2870 0.3014 0.043 Uiso 0.425(7) 1 calc PR A 2
H34F H 0.4937 0.3322 0.4040 0.043 Uiso 0.425(7) 1 calc PR A 2
C35 C 0.6937(3) 0.9480(2) 0.44728(18) 0.0405(7) Uani 1 1 d . . .
C36 C 0.5879(3) 0.9995(2) 0.4210(2) 0.0479(8) Uani 1 1 d . . .
H36A H 0.5055 0.9609 0.3961 0.057 Uiso 1 1 calc R . .
C37 C 0.6020(3) 1.1082(3) 0.4312(2) 0.0498(8) Uani 1 1 d . . .
H37A H 0.5293 1.1425 0.4123 0.060 Uiso 1 1 calc R . .
C38 C 0.7206(3) 1.1663(3) 0.4684(2) 0.0512(8) Uani 1 1 d . . .
H38A H 0.7289 1.2403 0.4766 0.061 Uiso 1 1 calc R . .
C39 C 0.8272(3) 1.1144(3) 0.49359(19) 0.0480(8) Uani 1 1 d . . .
H39A H 0.9096 1.1532 0.5184 0.058 Uiso 1 1 calc R . .
C40 C 0.8144(3) 1.0073(2) 0.48285(17) 0.0413(7) Uani 1 1 d . . .
H40A H 0.8887 0.9730 0.4998 0.050 Uiso 1 1 calc R . .
C41 C 0.7677(2) 0.7977(2) 0.49819(19) 0.0408(7) Uani 1 1 d . . .
C42 C 0.8437(3) 0.7121(2) 0.4634(2) 0.0448(7) Uani 1 1 d . . .
H42A H 0.8390 0.6814 0.4019 0.054 Uiso 1 1 calc R . .
C43 C 0.9259(3) 0.6723(2) 0.5191(2) 0.0474(7) Uani 1 1 d . . .
H43A H 0.9753 0.6130 0.4954 0.057 Uiso 1 1 calc R . .
C44 C 0.9366(3) 0.7180(2) 0.6083(2) 0.0484(7) Uani 1 1 d . . .
H44A H 0.9945 0.6914 0.6457 0.058 Uiso 1 1 calc R . .
C45 C 0.8620(3) 0.8032(2) 0.6427(2) 0.0445(7) Uani 1 1 d . . .
H45A H 0.8691 0.8355 0.7039 0.053 Uiso 1 1 calc R . .
C46 C 0.7778(3) 0.8408(2) 0.58806(19) 0.0408(7) Uani 1 1 d . . .
H46A H 0.7252 0.8979 0.6125 0.049 Uiso 1 1 calc R . .
Cl1 Cl 0.55921(7) -0.07190(6) 0.08329(5) 0.04384(15) Uani 1 1 d . . .
Cl2 Cl 0.42850(8) 0.06371(7) 0.22608(6) 0.0586(2) Uani 1 1 d . . .
C47 C 0.4109(3) -0.0099(3) 0.1167(2) 0.0568(9) Uani 1 1 d . . .
H47A H 0.3886 0.0369 0.0791 0.068 Uiso 1 1 calc R . .
H47B H 0.3352 -0.0642 0.1088 0.068 Uiso 1 1 calc R . .

loop_
_atom_site_aniso_label
_atom_site_aniso_U_11
_atom_site_aniso_U_22
_atom_site_aniso_U_33
_atom_site_aniso_U_23
_atom_site_aniso_U_13
_atom_site_aniso_U_12
Pt1 0.01689(6) 0.01126(6) 0.02480(6) 0.00603(4) -0.00536(4) -0.00411(4)
N1 0.0214(8) 0.0140(8) 0.0278(9) 0.0053(7) 0.0015(7) 0.0001(6)
N2 0.0201(8) 0.0151(8) 0.0369(10) 0.0086(7) -0.0009(7) -0.0002(7)
N3 0.0238(10) 0.0386(12) 0.0490(14) -0.0214(11) 0.0001(9) -0.0104(9)
C1 0.0187(9) 0.0128(9) 0.0299(11) 0.0056(8) -0.0049(8) -0.0035(7)
C2 0.0242(10) 0.0199(10) 0.0322(12) 0.0050(9) 0.0057(9) -0.0008(8)
C3 0.0222(10) 0.020(1) 0.0401(13) 0.0033(9) 0.0053(9) -0.0001(8)
C4 0.0251(11) 0.0176(10) 0.0445(14) 0.0118(9) -0.0045(10) 0.0009(8)
C5 0.0248(11) 0.0175(10) 0.0539(15) 0.0119(10) -0.0061(10) -0.0010(8)
C6 0.0387(14) 0.0205(11) 0.0675(19) 0.0177(12) -0.0098(13) -0.0032(10)
C7 0.0433(15) 0.0255(13) 0.077(2) 0.0233(13) -0.0128(15) 0.0048(11)
C8 0.0373(14) 0.0312(13) 0.081(2) 0.0247(14) -0.0211(14) 0.0040(11)
C9 0.0253(12) 0.0253(12) 0.0702(19) 0.0179(12) -0.0141(12) -0.0011(9)
C10 0.0282(11) 0.0146(9) 0.0248(10) 0.0055(8) 0.0012(8) 0.0031(8)
C11 0.0279(12) 0.0296(12) 0.0456(15) 0.0018(11) -0.0075(11) 0.0048(10)
C12 0.0440(15) 0.0432(16) 0.0517(17) 0.0096(13) -0.0059(13) 0.0212(13)
C13 0.070(2) 0.0397(16) 0.0540(18) 0.0256(14) 0.0043(15) 0.0234(15)
C14 0.065(2) 0.0187(12) 0.074(2) 0.0174(13) 0.0001(17) 0.0028(12)
C15 0.0368(13) 0.0184(11) 0.0523(16) 0.0117(10) -0.0033(11) -0.0040(9)
C16 0.0271(10) 0.0166(9) 0.0268(10) 0.0115(8) 0.0050(8) 0.0042(8)
C17 0.0202(10) 0.0294(11) 0.0195(10) 0.0052(8) -0.0032(8) 0.0004(9)
C18 0.0218(10) 0.0205(10) 0.0241(10) 0.0030(8) -0.0009(8) -0.0056(8)
C19 0.0232(10) 0.0256(11) 0.0225(10) 0.0065(8) -0.0012(8) -0.0062(8)
C20 0.0199(10) 0.0283(11) 0.0197(10) 0.0012(8) -0.0011(8) -0.0045(8)
C21 0.0297(11) 0.0294(12) 0.0218(11) -0.0012(9) -0.0058(9) 0.0002(9)
C22 0.0205(10) 0.0354(13) 0.0282(12) -0.0065(10) 0.0023(9) -0.0076(9)
C23 0.0239(11) 0.0450(15) 0.0296(12) -0.0113(11) 0.0040(9) -0.0101(10)
C24 0.0244(11) 0.0377(14) 0.0392(14) -0.0207(11) 0.0066(10) -0.0122(10)
C25 0.0283(12) 0.0306(13) 0.0466(15) -0.0127(11) 0.0111(11) -0.0136(10)
C26 0.0265(11) 0.0268(12) 0.0357(13) -0.0053(10) 0.0067(10) -0.0093(9)
C27 0.0207(10) 0.0261(11) 0.0286(11) -0.0072(9) 0.0041(8) -0.0076(8)
C28 0.0214(10) 0.022(1) 0.0247(10) 0.0003(8) 0.0018(8) -0.0063(8)
C29 0.0349(12) 0.0215(10) 0.0241(11) 0.0046(8) 0.0021(9) -0.0084(9)
C30 0.0334(12) 0.0242(11) 0.0198(10) 0.0036(8) -0.0029(9) -0.0072(9)
C31 0.0600(17) 0.0305(13) 0.0249(12) 0.0084(10) 0.0094(11) -0.0011(12)
C32 0.0407(15) 0.0398(15) 0.067(2) 0.0120(14) 0.0257(14) 0.0030(12)
C35 0.0251(12) 0.0401(14) 0.0389(14) -0.0183(11) 0.0087(10) -0.0135(10)
C36 0.0227(12) 0.0432(16) 0.0570(18) -0.0214(14) 0.0076(11) -0.0120(11)
C37 0.0345(14) 0.0474(17) 0.0505(17) -0.0165(14) 0.0111(12) -0.0077(12)
C38 0.0489(17) 0.0470(17) 0.0411(15) -0.0142(13) 0.0153(13) -0.0262(14)
C39 0.0377(15) 0.0559(18) 0.0370(14) -0.0052(13) 0.0032(12) -0.0283(14)
C40 0.0276(12) 0.0520(17) 0.0334(13) -0.0038(12) 0.0055(10) -0.0219(12)
C41 0.0206(11) 0.0375(14) 0.0477(15) -0.0154(12) 0.0068(10) -0.0141(10)
C42 0.0267(12) 0.0384(15) 0.0538(17) -0.0142(13) 0.0136(12) -0.0124(11)
C43 0.0347(14) 0.0289(13) 0.072(2) 0.0011(13) 0.0194(14) -0.0093(11)
C44 0.0483(17) 0.0327(14) 0.0616(19) 0.0106(13) 0.0109(14) -0.0172(12)
C45 0.0432(15) 0.0337(14) 0.0480(16) -0.0018(12) 0.0121(13) -0.0192(12)
C46 0.0260(12) 0.0379(14) 0.0450(15) -0.0100(12) 0.0085(11) -0.0165(10)
Cl1 0.0328(3) 0.0421(4) 0.0530(4) 0.0076(3) -0.0042(3) 0.0034(3)
Cl2 0.0444(4) 0.0606(5) 0.0575(5) -0.0052(4) 0.0006(3) -0.0054(4)
C47 0.0337(15) 0.086(3) 0.0455(17) 0.0064(17) 0.0021(13) 0.0136(15)

loop_
_atom_type_symbol
_atom_type_description
_atom_type_scat_dispersion_real
_atom_type_scat_dispersion_imag
_atom_type_scat_source
C C 0.0033 0.0016 'International Tables Vol C Tables 4.2.6.8 and 6.1.1.4'
H H 0.0000 0.0000 'International Tables Vol C Tables 4.2.6.8 and 6.1.1.4'
N N 0.0061 0.0033 'International Tables Vol C Tables 4.2.6.8 and 6.1.1.4'
Cl Cl 0.1484 0.1585 'International Tables Vol C Tables 4.2.6.8 and 6.1.1.4'
Pt Pt -1.7033 8.3905 'International Tables Vol C Tables 4.2.6.8 and 6.1.1.4'

loop_
_geom_angle_atom_site_label_1
_geom_angle_atom_site_label_2
_geom_angle_atom_site_label_3
_geom_angle
_geom_angle_site_symmetry_1
_geom_angle_site_symmetry_3
C1 Pt1 C1 180.0 2 .
C1 Pt1 C16 90.28(8) 2 .
C1 Pt1 C16 89.73(8) . .
C1 Pt1 C16 89.72(8) 2 2
C1 Pt1 C16 90.28(8) . 2
C16 Pt1 C16 180.0 . 2
C1 N1 C2 111.13(18) . .
C1 N1 C10 123.48(18) . .
C2 N1 C10 125.33(18) . .
C1 N2 C3 110.63(18) . .
C1 N2 C4 124.1(2) . .
C3 N2 C4 125.19(19) . .
C35 N3 C24 122.9(3) . .
C35 N3 C41 119.2(2) . .
C24 N3 C41 117.1(2) . .
N1 C1 N2 104.55(19) . .
N1 C1 Pt1 128.21(15) . .
N2 C1 Pt1 127.22(16) . .
C3 C2 N1 106.5(2) . .
C2 C3 N2 107.2(2) . .
N2 C4 C5 110.97(19) . .
N2 C4 C9 112.0(2) . .
C5 C4 C9 111.37(19) . .
C4 C5 C6 110.0(2) . .
C5 C6 C7 110.6(2) . .
C8 C7 C6 111.3(2) . .
C7 C8 C9 111.4(2) . .
C8 C9 C4 109.4(2) . .
N1 C10 C15 111.07(18) . .
N1 C10 C11 111.49(18) . .
C15 C10 C11 110.9(2) . .
C10 C11 C12 110.3(2) . .
C13 C12 C11 111.7(2) . .
C12 C13 C14 112.4(2) . .
C13 C14 C15 111.7(2) . .
C10 C15 C14 109.9(2) . .
C17 C16 Pt1 174.49(19) . .
C16 C17 C18 173.2(2) . .
C19 C18 C30 118.32(19) . .
C19 C18 C17 119.9(2) . .
C30 C18 C17 121.66(19) . .
C20 C19 C18 120.1(2) . .
C19 C20 C28 120.71(19) . .
C19 C20 C21 128.1(2) . .
C28 C20 C21 111.07(19) . .
C22 C21 C20 100.87(19) . .
C22 C21 C31 112.4(2) . .
C20 C21 C31 111.7(2) . .
C22 C21 C33' 97.1(3) . .
C20 C21 C33' 109.4(3) . .
C31 C21 C33' 122.5(3) . .
C22 C21 C33 119.4(2) . .
C20 C21 C33 113.3(2) . .
C31 C21 C33 99.7(2) . .
C33' C21 C33 25.6(2) . .
C23 C22 C27 120.8(2) . .
C23 C22 C21 127.4(2) . .
C27 C22 C21 111.70(19) . .
C22 C23 C24 119.2(3) . .
C25 C24 C23 119.8(2) . .
C25 C24 N3 122.3(3) . .
C23 C24 N3 117.9(3) . .
C24 C25 C26 121.0(3) . .
C27 C26 C25 118.8(3) . .
C26 C27 C22 120.2(2) . .
C26 C27 C28 132.0(2) . .
C22 C27 C28 107.8(2) . .
C29 C28 C20 120.12(19) . .
C29 C28 C27 131.4(2) . .
C20 C28 C27 108.51(19) . .
C30 C29 C28 119.4(2) . .
C29 C30 C18 121.3(2) . .
C32 C31 C21 114.6(2) . .
C34 C33 C21 111.9(4) . .
C34' C33' C21 110.2(4) . .
C36 C35 C40 118.3(3) . .
C36 C35 N3 121.9(2) . .
C40 C35 N3 119.8(3) . .
C35 C36 C37 120.2(2) . .
C38 C37 C36 120.9(3) . .
C37 C38 C39 118.8(3) . .
C40 C39 C38 120.5(3) . .
C39 C40 C35 121.2(3) . .
C46 C41 C42 118.5(3) . .
C46 C41 N3 121.3(3) . .
C42 C41 N3 120.3(3) . .
C43 C42 C41 119.8(3) . .
C44 C43 C42 120.7(3) . .
C43 C44 C45 119.4(3) . .
C46 C45 C44 120.0(3) . .
C45 C46 C41 121.6(3) . .
Cl2 C47 Cl1 112.00(17) . .

loop_
_geom_bond_atom_site_label_1
_geom_bond_atom_site_label_2
_geom_bond_distance
_geom_bond_site_symmetry_2
Pt1 C1 2.029(2) 2
Pt1 C1 2.029(2) .
Pt1 C16 2.032(2) .
Pt1 C16 2.032(2) 2
N1 C1 1.353(3) .
N1 C2 1.386(3) .
N1 C10 1.466(3) .
N2 C1 1.360(3) .
N2 C3 1.382(3) .
N2 C4 1.468(3) .
N3 C35 1.419(4) .
N3 C24 1.424(3) .
N3 C41 1.435(4) .
C2 C3 1.344(3) .
C4 C5 1.526(3) .
C4 C9 1.530(3) .
C5 C6 1.530(3) .
C6 C7 1.537(4) .
C7 C8 1.528(4) .
C8 C9 1.529(4) .
C10 C15 1.517(3) .
C10 C11 1.525(3) .
C11 C12 1.534(4) .
C12 C13 1.510(5) .
C13 C14 1.517(5) .
C14 C15 1.527(4) .
C16 C17 1.175(3) .
C17 C18 1.451(3) .
C18 C19 1.410(3) .
C18 C30 1.414(3) .
C19 C20 1.383(3) .
C20 C28 1.400(3) .
C20 C21 1.528(3) .
C21 C22 1.519(4) .
C21 C31 1.533(4) .
C21 C33' 1.564(6) .
C21 C33 1.594(5) .
C22 C23 1.386(3) .
C22 C27 1.402(4) .
C23 C24 1.401(4) .
C24 C25 1.395(4) .
C25 C26 1.399(3) .
C26 C27 1.394(4) .
C27 C28 1.475(3) .
C28 C29 1.391(3) .
C29 C30 1.388(3) .
C31 C32 1.504(4) .
C33 C34 1.513(7) .
C33' C34' 1.494(8) .
C35 C36 1.386(5) .
C35 C40 1.403(3) .
C36 C37 1.400(5) .
C37 C38 1.386(4) .
C38 C39 1.388(5) .
C39 C40 1.377(5) .
C41 C46 1.385(4) .
C41 C42 1.400(4) .
C42 C43 1.392(5) .
C43 C44 1.380(5) .
C44 C45 1.388(4) .
C45 C46 1.374(5) .
Cl1 C47 1.765(3) .
Cl2 C47 1.746(3) .
